data_4087371
loop_
_publ_author_name
'Ueda, Takahiro'
'Mochida, Tomoyuki'

_publ_section_title
;
 Thermal Properties and Crystal Structures of Ionic Liquids from Ruthenium
 Sandwich Complexes with Trialkoxybenzene Ligands: Effects of Substituent
 Positions and Alkyl Chain Lengths
;
_journal_issue 7
_journal_name_full Organometallics
_journal_page_first 1279
_journal_paper_doi 10.1021/acs.organomet.5b00021
_journal_volume 34
_journal_year 2015
_chemical_formula_moiety 'C17 H23 O3 Ru, F2 N O4 S2'
_chemical_formula_sum 'C17 H23 F2 N O7 Ru S2'
_chemical_formula_weight 556.55
_space_group_IT_number 7
_space_group_name_Hall 'P -2yac'
_space_group_name_H-M_alt 'P 1 n 1'
_symmetry_cell_setting monoclinic
_symmetry_space_group_name_Hall 'P -2yac'
_symmetry_space_group_name_H-M 'P 1 n 1'
_atom_sites_solution_hydrogens geom
_atom_sites_solution_primary direct
_atom_sites_solution_secondary difmap
_audit_creation_method SHELXL-97
_cell_angle_alpha 90.00
_cell_angle_beta 95.673(2)
_cell_angle_gamma 90.00
_cell_formula_units_Z 4
_cell_length_a 10.3045(13)
_cell_length_b 12.2620(15)
_cell_length_c 17.288(2)
_cell_measurement_reflns_used 9994
_cell_measurement_temperature 100
_cell_measurement_theta_max 27.54
_cell_measurement_theta_min 2.41
_cell_volume 2173.7(5)
_computing_cell_refinement 'APEX2 (Bruker AXS, 2006)'
_computing_data_collection 'APEX2 (Bruker AXS, 2006)'
_computing_data_reduction 'SAINT (Bruker AXS, 2004)'
_computing_molecular_graphics 'XSHEL (Bruker AXS,2002)'
_computing_publication_material 'XCIF (Bruker AXS, 2001)'
_computing_structure_refinement 'SHELXL-97 (Sheldrick, 1997)'
_computing_structure_solution 'SHELXS-97 (Sheldrick, 1997)'
_diffrn_ambient_temperature 100
_diffrn_detector_area_resol_mean 8.333
_diffrn_measured_fraction_theta_full 0.997
_diffrn_measured_fraction_theta_max 0.997
_diffrn_measurement_device_type 'Bruker APEXII CCD area detector'
_diffrn_measurement_method 'phi and omega scans'
_diffrn_radiation_monochromator 'Bruker Helios multilayer confocal mirror'
_diffrn_radiation_source 'Bruker TXS fine-focus rotating anode'
_diffrn_radiation_type MoK\a
_diffrn_radiation_wavelength 0.71073
_diffrn_reflns_av_R_equivalents 0.0588
_diffrn_reflns_av_sigmaI/netI 0.0614
_diffrn_reflns_limit_h_max 12
_diffrn_reflns_limit_h_min -13
_diffrn_reflns_limit_k_max 15
_diffrn_reflns_limit_k_min -13
_diffrn_reflns_limit_l_max 21
_diffrn_reflns_limit_l_min -16
_diffrn_reflns_number 11640
_diffrn_reflns_theta_full 26.73
_diffrn_reflns_theta_max 26.73
_diffrn_reflns_theta_min 1.66
_exptl_absorpt_coefficient_mu 0.969
_exptl_absorpt_correction_T_max 0.9514
_exptl_absorpt_correction_T_min 0.6736
_exptl_absorpt_correction_type empirical
_exptl_absorpt_process_details
;
SADABS Sheldrick 1996
;
_exptl_crystal_colour colorless
_exptl_crystal_density_diffrn 1.701
_exptl_crystal_density_method 'not measured'
_exptl_crystal_description plate
_exptl_crystal_F_000 1128
_exptl_crystal_size_max 0.44
_exptl_crystal_size_mid 0.16
_exptl_crystal_size_min 0.05
_refine_diff_density_max 0.813
_refine_diff_density_min -0.794
_refine_diff_density_rms 0.078
_refine_ls_abs_structure_details 'Flack H D (1983), Acta Cryst. A39, 876-881'
_refine_ls_abs_structure_Flack 0.03(2)
_refine_ls_extinction_method none
_refine_ls_goodness_of_fit_ref 1.050
_refine_ls_hydrogen_treatment constr
_refine_ls_matrix_type full
_refine_ls_number_parameters 548
_refine_ls_number_reflns 6434
_refine_ls_number_restraints 2
_refine_ls_restrained_S_all 1.050
_refine_ls_R_factor_all 0.0304
_refine_ls_R_factor_gt 0.0301
_refine_ls_shift/su_max 0.001
_refine_ls_shift/su_mean 0.000
_refine_ls_structure_factor_coef Fsqd
_refine_ls_weighting_details 'calc w=1/[\s^2^(Fo^2^)+(0.0353P)^2^+0.4738P] where P=(Fo^2^+2Fc^2^)/3'
_refine_ls_weighting_scheme calc
_refine_ls_wR_factor_gt 0.0770
_refine_ls_wR_factor_ref 0.0773
_reflns_number_gt 6353
_reflns_number_total 6434
_reflns_threshold_expression >2sigma(I)
_cod_data_source_file om5b00021_si_001.cif
_cod_data_source_block C2FSA
_cod_depositor_comments
;
The following automatic conversions were performed:

data item '_symmetry_cell_setting' value 'Monoclinic' was changed to
'monoclinic' in accordance with the
/home/saulius/struct/COD-crude-data/automatic-downloads/DataCite-retrospective/ACS/depositions/lib/dictionaries/cif_core.dic
dictionary named 'cif_core.dic' version 2.4.2 last updated on
2011-04-26.

Automatic conversion script
Id: cif_fix_values 6909 2019-04-08 15:41:33Z antanas 
;
_cod_original_cell_volume 2173.8(5)
_cod_original_sg_symbol_H-M 'P n'
_cod_database_code 4087371

loop_
_symmetry_equiv_pos_as_xyz
'x, y, z'
'x+1/2, -y, z+1/2'

loop_
_atom_site_label
_atom_site_type_symbol
_atom_site_fract_x
_atom_site_fract_y
_atom_site_fract_z
_atom_site_U_iso_or_equiv
_atom_site_adp_type
_atom_site_occupancy
_atom_site_symmetry_multiplicity
_atom_site_calc_flag
_atom_site_refinement_flags
O7 O 0.0155(3) 0.2854(3) 0.4073(2) 0.0481(9) Uani 1 1 d .
O8 O 0.2108(3) 0.2483(2) 0.4951(2) 0.0388(7) Uani 1 1 d .
O9 O 0.2174(3) -0.0045(2) 0.51815(18) 0.0309(6) Uani 1 1 d .
O10 O -0.0015(3) -0.0539(2) 0.5490(2) 0.0341(7) Uani 1 1 d .
O11 O -0.0108(3) 0.5229(3) 0.9758(2) 0.0397(8) Uani 1 1 d .
O12 O 0.1954(3) 0.5740(3) 0.9267(2) 0.0464(9) Uani 1 1 d .
O13 O 0.2195(3) 0.2359(3) 1.0704(3) 0.0541(10) Uani 1 1 d .
O14 O 0.0084(3) 0.2655(2) 0.9968(2) 0.0381(7) Uani 1 1 d .
F1 F 0.1676(3) 0.1515(3) 0.37767(19) 0.0453(7) Uani 1 1 d .
F2 F 0.1167(2) 0.0902(2) 0.61480(15) 0.0366(6) Uani 1 1 d .
F3 F 0.0665(3) 0.4300(2) 0.87014(16) 0.0425(7) Uani 1 1 d .
F4 F 0.0703(4) 0.3664(3) 1.1107(2) 0.0561(8) Uani 1 1 d .
C1 C 0.6405(6) 0.4732(4) 1.0037(3) 0.0462(13) Uani 1 1 d .
H1 H 0.6612 0.5480 0.9854 0.055 Uiso 1 1 calc R
C2 C 0.5160(5) 0.4303(5) 1.0060(3) 0.0422(13) Uani 1 1 d .
H2 H 0.4324 0.4687 0.9891 0.051 Uiso 1 1 calc R
C3 C 0.5272(6) 0.3280(5) 1.0388(4) 0.0484(18) Uani 1 1 d .
H3 H 0.4533 0.2795 1.0500 0.058 Uiso 1 1 calc R
C4 C 0.6614(7) 0.3051(5) 1.0566(3) 0.0493(16) Uani 1 1 d .
H4 H 0.6990 0.2387 1.0838 0.059 Uiso 1 1 calc R
C5 C 0.7316(4) 0.3968(5) 1.0350(3) 0.0415(13) Uani 1 1 d .
H5 H 0.8281 0.4075 1.0442 0.050 Uiso 1 1 calc R
C6 C 0.7189(4) 0.1866(3) 0.8811(2) 0.0248(8) Uani 1 1 d .
H6 H 0.7750 0.1363 0.9154 0.030 Uiso 1 1 calc R
C7 C 0.5831(4) 0.1703(3) 0.8716(2) 0.0230(9) Uani 1 1 d .
H7 H 0.5440 0.1090 0.8996 0.028 Uiso 1 1 calc R
C8 C 0.5009(4) 0.2490(3) 0.8324(2) 0.0213(8) Uani 1 1 d .
C9 C 0.7737(4) 0.2829(3) 0.8531(2) 0.0240(8) Uani 1 1 d .
H9 H 0.8677 0.2999 0.8681 0.029 Uiso 1 1 calc R
C10 C 0.5547(4) 0.3484(3) 0.8057(3) 0.0227(9) Uani 1 1 d .
C11 C 0.6926(4) 0.3624(3) 0.8146(2) 0.0239(8) Uani 1 1 d .
C12 C 0.3815(4) 0.4796(3) 0.8025(3) 0.0326(9) Uani 1 1 d .
H12A H 0.4206 0.5147 0.8509 0.039 Uiso 1 1 calc R
H12B H 0.3143 0.4272 0.8162 0.039 Uiso 1 1 calc R
C13 C 0.3218(5) 0.5634(4) 0.7479(3) 0.0407(11) Uani 1 1 d .
H13A H 0.3895 0.6136 0.7337 0.061 Uiso 1 1 calc R
H13B H 0.2558 0.6043 0.7730 0.061 Uiso 1 1 calc R
H13C H 0.2807 0.5277 0.7010 0.061 Uiso 1 1 calc R
C15 C 0.3052(4) 0.1542(3) 0.8566(3) 0.0263(9) Uani 1 1 d .
H15A H 0.3172 0.1676 0.9134 0.032 Uiso 1 1 calc R
H15B H 0.3411 0.0814 0.8461 0.032 Uiso 1 1 calc R
C16 C 0.1622(4) 0.1600(3) 0.8271(3) 0.0301(10) Uani 1 1 d .
H16A H 0.1276 0.2318 0.8391 0.045 Uiso 1 1 calc R
H16B H 0.1143 0.1032 0.8522 0.045 Uiso 1 1 calc R
H16C H 0.1522 0.1487 0.7707 0.045 Uiso 1 1 calc R
C17 C 0.6830(4) 0.1388(3) 0.6835(2) 0.0188(8) Uani 1 1 d .
C18 C 0.5464(4) 0.1139(3) 0.6792(2) 0.0226(8) Uani 1 1 d .
C19 C 0.4536(4) 0.1862(3) 0.6412(2) 0.0242(8) Uani 1 1 d .
H19 H 0.3614 0.1617 0.6285 0.029 Uiso 1 1 calc R
C20 C 0.4952(4) 0.2866(3) 0.6113(2) 0.0245(8) Uani 1 1 d .
H20 H 0.4315 0.3325 0.5782 0.029 Uiso 1 1 calc R
C21 C 0.6310(4) 0.3146(3) 0.6183(2) 0.0233(8) Uani 1 1 d .
H21 H 0.6611 0.3790 0.5893 0.028 Uiso 1 1 calc R
C22 C 0.7230(4) 0.2428(3) 0.6556(2) 0.0197(7) Uani 1 1 d .
C23 C 0.9030(5) 0.3584(3) 0.6319(3) 0.0274(9) Uani 1 1 d .
H23A H 0.8554 0.4243 0.6464 0.033 Uiso 1 1 calc R
H23B H 0.8937 0.3515 0.5746 0.033 Uiso 1 1 calc R
C24 C 1.0449(4) 0.3660(4) 0.6624(3) 0.0331(10) Uani 1 1 d .
H24A H 1.0523 0.3750 0.7190 0.050 Uiso 1 1 calc R
H24B H 1.0846 0.4287 0.6387 0.050 Uiso 1 1 calc R
H24C H 1.0899 0.2991 0.6493 0.050 Uiso 1 1 calc R
C26 C 0.9185(4) -0.0775(3) 0.7322(3) 0.0337(9) Uani 1 1 d .
H26A H 0.9892 -0.0277 0.7222 0.051 Uiso 1 1 calc R
H26B H 0.9361 -0.1499 0.7116 0.051 Uiso 1 1 calc R
H26C H 0.9127 -0.0825 0.7883 0.051 Uiso 1 1 calc R
C27 C 0.7062(4) 0.0512(3) 0.4826(2) 0.0264(8) Uani 1 1 d .
H27 H 0.7897 0.0120 0.4984 0.032 Uiso 1 1 calc R
C28 C 0.6944(5) 0.1563(3) 0.4499(3) 0.0278(11) Uani 1 1 d .
H28 H 0.7684 0.2045 0.4386 0.033 Uiso 1 1 calc R
C29 C 0.5607(5) 0.1805(4) 0.4333(3) 0.0247(10) Uani 1 1 d .
H29 H 0.5237 0.2479 0.4071 0.030 Uiso 1 1 calc R
C30 C 0.4880(4) 0.0889(3) 0.4555(2) 0.0250(8) Uani 1 1 d .
H30 H 0.3911 0.0806 0.4476 0.030 Uiso 1 1 calc R
C31 C 0.5778(4) 0.0089(3) 0.4868(2) 0.0268(8) Uani 1 1 d .
H31 H 0.5555 -0.0656 0.5050 0.032 Uiso 1 1 calc R
C32 C 0.7919(4) -0.0352(3) 0.6931(2) 0.0293(8) Uani 1 1 d .
H32A H 0.7940 -0.0349 0.6359 0.035 Uiso 1 1 calc R
H32B H 0.7186 -0.0819 0.7059 0.035 Uiso 1 1 calc R
C33 C 0.3909(4) -0.0284(3) 0.6910(3) 0.0319(8) Uani 1 1 d .
H33A H 0.3781 -0.0390 0.6340 0.038 Uiso 1 1 calc R
H33B H 0.3208 0.0198 0.7064 0.038 Uiso 1 1 calc R
C34 C 0.3880(5) -0.1358(4) 0.7319(4) 0.0474(13) Uani 1 1 d .
H34A H 0.4603 -0.1813 0.7180 0.071 Uiso 1 1 calc R
H34B H 0.3051 -0.1727 0.7164 0.071 Uiso 1 1 calc R
H34C H 0.3966 -0.1237 0.7882 0.071 Uiso 1 1 calc R
C35 C 0.7206(6) 0.5566(4) 0.8038(4) 0.0569(16) Uani 1 1 d .
H35A H 0.7201 0.5636 0.8609 0.068 Uiso 1 1 calc R
H35B H 0.6324 0.5747 0.7792 0.068 Uiso 1 1 calc R
C36 C 0.8181(5) 0.6323(4) 0.7758(3) 0.0446(12) Uani 1 1 d .
H36A H 0.9057 0.6111 0.7979 0.067 Uiso 1 1 calc R
H36B H 0.7996 0.7068 0.7919 0.067 Uiso 1 1 calc R
H36C H 0.8133 0.6289 0.7189 0.067 Uiso 1 1 calc R
N1 N 0.1891(4) 0.4051(3) 0.9973(3) 0.0376(9) Uani 1 1 d .
N2 N 0.0219(3) 0.1154(3) 0.4796(2) 0.0284(8) Uani 1 1 d .
O1 O 0.7540(3) 0.4475(2) 0.78442(16) 0.0281(6) Uani 1 1 d .
O2 O 0.4811(3) 0.4235(2) 0.76435(15) 0.0229(5) Uani 1 1 d .
O3 O 0.3701(3) 0.2378(2) 0.81564(15) 0.0220(5) Uani 1 1 d .
O4 O 0.7761(3) 0.07509(19) 0.72154(15) 0.0229(5) Uani 1 1 d .
O5 O 0.5178(3) 0.0194(2) 0.71360(16) 0.0245(6) Uani 1 1 d .
O6 O 0.8521(3) 0.2620(2) 0.66732(16) 0.0238(6) Uani 1 1 d .
Ru1 Ru 0.59900(2) 0.15568(2) 0.557880(14) 0.01701(8) Uani 1 1 d .
Ru2 Ru 0.62635(2) 0.32707(2) 0.932603(14) 0.01860(8) Uani 1 1 d .
S4 S 0.12275(11) 0.30925(9) 1.03898(7) 0.0325(2) Uani 1 1 d .
S1 S 0.10270(10) 0.20995(8) 0.44571(7) 0.0313(2) Uani 1 1 d .
S3 S 0.10810(10) 0.49157(8) 0.94812(6) 0.0294(2) Uani 1 1 d .
S2 S 0.09050(9) 0.02809(8) 0.53500(6) 0.0242(2) Uani 1 1 d .

loop_
_atom_site_aniso_label
_atom_site_aniso_U_11
_atom_site_aniso_U_22
_atom_site_aniso_U_33
_atom_site_aniso_U_23
_atom_site_aniso_U_13
_atom_site_aniso_U_12
O7 0.0417(18) 0.0379(18) 0.063(2) 0.0189(17) -0.0023(17) 0.0003(15)
O8 0.0324(15) 0.0269(15) 0.056(2) 0.0011(14) -0.0013(16) -0.0054(12)
O9 0.0242(13) 0.0307(14) 0.0385(17) -0.0042(13) 0.0066(12) 0.0019(12)
O10 0.0304(14) 0.0277(15) 0.0456(18) 0.0020(13) 0.0103(14) -0.0027(12)
O11 0.0377(16) 0.0303(15) 0.053(2) -0.0070(15) 0.0136(15) 0.0081(13)
O12 0.058(2) 0.0228(15) 0.062(2) -0.0027(15) 0.0252(18) -0.0096(15)
O13 0.0386(18) 0.049(2) 0.074(3) 0.0228(19) 0.0005(18) 0.0103(16)
O14 0.0356(16) 0.0254(14) 0.054(2) -0.0002(14) 0.0069(16) -0.0040(12)
F1 0.0467(17) 0.0525(17) 0.0392(17) 0.0042(13) 0.0170(14) 0.0003(13)
F2 0.0410(14) 0.0353(13) 0.0341(13) -0.0102(11) 0.0070(11) 0.0000(11)
F3 0.0592(17) 0.0330(14) 0.0359(14) -0.0054(11) 0.0075(13) 0.0008(12)
F4 0.067(2) 0.065(2) 0.0392(18) -0.0030(16) 0.0167(17) -0.0067(17)
C1 0.091(4) 0.025(2) 0.025(2) -0.0099(18) 0.018(3) -0.006(2)
C2 0.031(2) 0.065(3) 0.031(2) -0.024(2) 0.000(2) 0.019(2)
C3 0.049(4) 0.069(4) 0.032(3) -0.023(2) 0.028(3) -0.035(3)
C4 0.098(5) 0.032(2) 0.018(2) -0.003(2) 0.008(3) 0.016(3)
C5 0.0200(19) 0.073(4) 0.031(2) -0.032(2) 0.0011(18) -0.003(2)
C6 0.031(2) 0.0224(17) 0.0220(19) -0.0045(15) 0.0070(17) 0.0044(15)
C7 0.036(2) 0.0139(16) 0.020(2) -0.0030(13) 0.0080(18) -0.0054(14)
C8 0.0312(19) 0.0173(16) 0.0161(17) -0.0027(13) 0.0054(16) -0.0042(14)
C9 0.0246(17) 0.030(2) 0.0184(17) -0.0087(15) 0.0075(15) -0.0007(16)
C10 0.035(2) 0.0139(16) 0.020(2) -0.0012(15) 0.0086(18) 0.0007(15)
C11 0.031(2) 0.0218(18) 0.0204(18) -0.0045(15) 0.0107(17) -0.0050(16)
C12 0.034(2) 0.029(2) 0.036(2) 0.0072(18) 0.0115(19) 0.0095(17)
C13 0.040(2) 0.030(2) 0.053(3) 0.016(2) 0.008(2) 0.0039(19)
C15 0.037(2) 0.0200(17) 0.023(2) 0.0036(14) 0.0061(19) -0.0099(15)
C16 0.031(2) 0.027(2) 0.032(3) 0.0043(15) 0.0043(19) -0.0081(15)
C17 0.0286(19) 0.0128(15) 0.0153(17) -0.0014(14) 0.0037(16) -0.0019(14)
C18 0.040(2) 0.0147(16) 0.0141(16) -0.0030(13) 0.0097(16) -0.0039(15)
C19 0.0305(19) 0.0206(17) 0.0232(19) -0.0030(15) 0.0117(17) -0.0005(16)
C20 0.0326(19) 0.0181(17) 0.0238(18) -0.0044(15) 0.0077(17) 0.0050(15)
C21 0.035(2) 0.0133(15) 0.022(2) -0.0050(14) 0.0057(18) 0.0024(15)
C22 0.0280(18) 0.0134(15) 0.0180(18) -0.0034(13) 0.0044(15) -0.0013(13)
C23 0.039(2) 0.0176(17) 0.026(2) 0.0032(15) 0.0072(19) -0.0087(16)
C24 0.042(2) 0.030(2) 0.027(2) 0.0056(17) 0.005(2) -0.0139(19)
C26 0.041(2) 0.0233(19) 0.037(2) 0.0029(17) 0.001(2) 0.0019(18)
C27 0.032(2) 0.0270(19) 0.0206(19) -0.0092(16) 0.0044(17) 0.0080(17)
C28 0.035(3) 0.025(2) 0.025(3) -0.0045(16) 0.014(2) -0.0050(17)
C29 0.033(2) 0.0227(19) 0.019(2) -0.0021(16) 0.0034(18) 0.0031(17)
C30 0.0217(17) 0.0317(19) 0.0222(19) -0.0097(16) 0.0057(16) -0.0021(15)
C31 0.040(2) 0.0203(17) 0.0218(19) -0.0079(15) 0.0109(18) -0.0046(16)
C32 0.036(2) 0.0161(16) 0.036(2) -0.0042(15) 0.0026(18) -0.0005(15)
C33 0.0327(19) 0.029(2) 0.034(2) 0.0036(18) 0.0038(17) -0.0077(17)
C34 0.043(3) 0.035(2) 0.062(3) 0.017(2) -0.004(3) -0.018(2)
C35 0.073(4) 0.024(2) 0.083(4) -0.008(2) 0.052(3) -0.011(2)
C36 0.049(3) 0.028(2) 0.057(3) 0.003(2) 0.010(2) -0.015(2)
N1 0.0312(19) 0.034(2) 0.048(2) 0.0057(18) 0.0080(18) -0.0009(16)
N2 0.0175(15) 0.0276(17) 0.041(2) 0.0055(16) 0.0064(15) -0.0002(13)
O1 0.0374(15) 0.0209(13) 0.0283(14) -0.0033(11) 0.0144(12) -0.0091(12)
O2 0.0318(13) 0.0173(11) 0.0202(12) 0.0025(10) 0.0057(11) 0.0012(10)
O3 0.0275(13) 0.0157(11) 0.0226(13) 0.0025(10) 0.0018(11) -0.0056(10)
O4 0.0319(13) 0.0147(11) 0.0215(13) -0.0010(10) -0.0009(11) -0.0008(10)
O5 0.0291(13) 0.0207(12) 0.0244(13) 0.0039(10) 0.0055(11) -0.0044(11)
O6 0.0317(14) 0.0161(11) 0.0238(14) 0.0007(10) 0.0037(12) -0.0067(11)
Ru1 0.02178(14) 0.01234(11) 0.01756(14) -0.00162(10) 0.00512(12) 0.00050(11)
Ru2 0.02275(15) 0.01588(12) 0.01808(15) -0.00287(11) 0.00663(12) -0.00195(11)
S4 0.0286(5) 0.0310(5) 0.0384(6) 0.0048(5) 0.0045(5) 0.0007(4)
S1 0.0285(5) 0.0253(5) 0.0408(6) 0.0055(4) 0.0062(5) -0.0011(4)
S3 0.0346(5) 0.0194(4) 0.0354(6) -0.0042(4) 0.0092(5) 0.0006(4)
S2 0.0236(4) 0.0204(4) 0.0292(5) -0.0019(4) 0.0064(4) 0.0004(4)

loop_
_atom_type_symbol
_atom_type_description
_atom_type_scat_dispersion_real
_atom_type_scat_dispersion_imag
_atom_type_scat_source
C C 0.0033 0.0016 'International Tables Vol C Tables 4.2.6.8 and 6.1.1.4'
H H 0.0000 0.0000 'International Tables Vol C Tables 4.2.6.8 and 6.1.1.4'
N N 0.0061 0.0033 'International Tables Vol C Tables 4.2.6.8 and 6.1.1.4'
O O 0.0106 0.0060 'International Tables Vol C Tables 4.2.6.8 and 6.1.1.4'
F F 0.0171 0.0103 'International Tables Vol C Tables 4.2.6.8 and 6.1.1.4'
S S 0.1246 0.1234 'International Tables Vol C Tables 4.2.6.8 and 6.1.1.4'
Ru Ru -1.2594 0.8363 'International Tables Vol C Tables 4.2.6.8 and 6.1.1.4'

loop_
_geom_angle_atom_site_label_1
_geom_angle_atom_site_label_2
_geom_angle_atom_site_label_3
_geom_angle
C2 C1 C5 108.7(5)
C2 C1 Ru2 72.1(3)
C5 C1 Ru2 70.8(2)
C2 C1 H1 125.6
C5 C1 H1 125.6
Ru2 C1 H1 125.6
C3 C2 C1 108.5(5)
C3 C2 Ru2 71.6(3)
C1 C2 Ru2 70.7(3)
C3 C2 H2 125.7
C1 C2 H2 125.7
Ru2 C2 H2 125.7
C2 C3 C4 108.1(5)
C2 C3 Ru2 71.7(3)
C4 C3 Ru2 69.7(3)
C2 C3 H3 125.9
C4 C3 H3 125.9
Ru2 C3 H3 125.9
C5 C4 C3 107.6(5)
C5 C4 Ru2 71.1(3)
C3 C4 Ru2 72.3(3)
C5 C4 H4 126.1
C3 C4 H4 126.1
Ru2 C4 H4 126.1
C1 C5 C4 107.1(5)
C1 C5 Ru2 71.6(3)
C4 C5 Ru2 70.8(3)
C1 C5 H5 126.3
C4 C5 H5 126.3
Ru2 C5 H5 126.3
C7 C6 C9 120.3(4)
C7 C6 Ru2 72.1(2)
C9 C6 Ru2 71.9(2)
C7 C6 H6 119.4
C9 C6 H6 119.4
Ru2 C6 H6 119.4
C6 C7 C8 120.1(3)
C6 C7 Ru2 70.8(2)
C8 C7 Ru2 73.7(2)
C6 C7 H7 119.6
C8 C7 H7 119.6
Ru2 C7 H7 119.6
O3 C8 C7 124.7(3)
O3 C8 C10 115.1(3)
C7 C8 C10 120.1(4)
O3 C8 Ru2 133.2(3)
C7 C8 Ru2 69.6(2)
C10 C8 Ru2 71.2(2)
C11 C9 C6 120.1(4)
C11 C9 Ru2 73.3(2)
C6 C9 Ru2 70.7(2)
C11 C9 H9 119.6
C6 C9 H9 119.6
Ru2 C9 H9 119.6
O2 C10 C11 118.5(4)
O2 C10 C8 122.3(4)
C11 C10 C8 118.7(4)
O2 C10 Ru2 134.8(3)
C11 C10 Ru2 71.5(2)
C8 C10 Ru2 71.9(2)
O1 C11 C9 116.0(4)
O1 C11 C10 123.4(4)
C9 C11 C10 120.5(4)
O1 C11 Ru2 133.8(3)
C9 C11 Ru2 70.0(2)
C10 C11 Ru2 71.8(2)
O2 C12 C13 107.9(3)
O2 C12 H12A 110.1
C13 C12 H12A 110.1
O2 C12 H12B 110.1
C13 C12 H12B 110.1
H12A C12 H12B 108.4
C12 C13 H13A 109.5
C12 C13 H13B 109.5
H13A C13 H13B 109.5
C12 C13 H13C 109.5
H13A C13 H13C 109.5
H13B C13 H13C 109.5
O3 C15 C16 106.4(3)
O3 C15 H15A 110.4
C16 C15 H15A 110.4
O3 C15 H15B 110.4
C16 C15 H15B 110.4
H15A C15 H15B 108.6
C15 C16 H16A 109.5
C15 C16 H16B 109.5
H16A C16 H16B 109.5
C15 C16 H16C 109.5
H16A C16 H16C 109.5
H16B C16 H16C 109.5
O4 C17 C18 123.1(3)
O4 C17 C22 117.5(3)
C18 C17 C22 118.9(3)
O4 C17 Ru1 134.6(3)
C18 C17 Ru1 71.9(2)
C22 C17 Ru1 72.1(2)
O5 C18 C19 125.2(4)
O5 C18 C17 114.5(3)
C19 C18 C17 120.3(3)
O5 C18 Ru1 133.0(2)
C19 C18 Ru1 69.1(2)
C17 C18 Ru1 71.3(2)
C18 C19 C20 119.9(4)
C18 C19 Ru1 74.1(2)
C20 C19 Ru1 70.2(2)
C18 C19 H19 119.7
C20 C19 H19 119.7
Ru1 C19 H19 119.7
C19 C20 C21 120.3(4)
C19 C20 Ru1 72.2(2)
C21 C20 Ru1 72.4(2)
C19 C20 H20 119.5
C21 C20 H20 119.5
Ru1 C20 H20 119.5
C22 C21 C20 119.8(4)
C22 C21 Ru1 74.2(2)
C20 C21 Ru1 69.6(2)
C22 C21 H21 119.7
C20 C21 H21 119.7
Ru1 C21 H21 119.7
O6 C22 C21 124.8(3)
O6 C22 C17 114.6(3)
C21 C22 C17 120.5(3)
O6 C22 Ru1 131.8(2)
C21 C22 Ru1 69.5(2)
C17 C22 Ru1 71.1(2)
O6 C23 C24 106.4(3)
O6 C23 H23A 110.5
C24 C23 H23A 110.5
O6 C23 H23B 110.5
C24 C23 H23B 110.5
H23A C23 H23B 108.6
C23 C24 H24A 109.5
C23 C24 H24B 109.5
H24A C24 H24B 109.5
C23 C24 H24C 109.5
H24A C24 H24C 109.5
H24B C24 H24C 109.5
C32 C26 H26A 109.5
C32 C26 H26B 109.5
H26A C26 H26B 109.5
C32 C26 H26C 109.5
H26A C26 H26C 109.5
H26B C26 H26C 109.5
C28 C27 C31 108.0(4)
C28 C27 Ru1 71.1(2)
C31 C27 Ru1 70.1(2)
C28 C27 H27 126.0
C31 C27 H27 126.0
Ru1 C27 H27 126.0
C27 C28 C29 108.6(4)
C27 C28 Ru1 71.6(3)
C29 C28 Ru1 70.3(3)
C27 C28 H28 125.7
C29 C28 H28 125.7
Ru1 C28 H28 125.7
C28 C29 C30 107.9(4)
C28 C29 Ru1 72.0(3)
C30 C29 Ru1 70.8(2)
C28 C29 H29 126.0
C30 C29 H29 126.0
Ru1 C29 H29 126.0
C31 C30 C29 107.9(3)
C31 C30 Ru1 71.3(2)
C29 C30 Ru1 70.9(2)
C31 C30 H30 126.0
C29 C30 H30 126.0
Ru1 C30 H30 126.0
C30 C31 C27 107.6(3)
C30 C31 Ru1 70.7(2)
C27 C31 Ru1 71.8(2)
C30 C31 H31 126.2
C27 C31 H31 126.2
Ru1 C31 H31 126.2
O4 C32 C26 106.9(3)
O4 C32 H32A 110.3
C26 C32 H32A 110.3
O4 C32 H32B 110.3
C26 C32 H32B 110.3
H32A C32 H32B 108.6
O5 C33 C34 106.7(3)
O5 C33 H33A 110.4
C34 C33 H33A 110.4
O5 C33 H33B 110.4
C34 C33 H33B 110.4
H33A C33 H33B 108.6
C33 C34 H34A 109.5
C33 C34 H34B 109.5
H34A C34 H34B 109.5
C33 C34 H34C 109.5
H34A C34 H34C 109.5
H34B C34 H34C 109.5
O1 C35 C36 108.8(4)
O1 C35 H35A 109.9
C36 C35 H35A 109.9
O1 C35 H35B 109.9
C36 C35 H35B 109.9
H35A C35 H35B 108.3
C35 C36 H36A 109.5
C35 C36 H36B 109.5
H36A C36 H36B 109.5
C35 C36 H36C 109.5
H36A C36 H36C 109.5
H36B C36 H36C 109.5
S3 N1 S4 121.9(3)
S2 N2 S1 120.7(2)
C11 O1 C35 119.9(3)
C10 O2 C12 118.0(3)
C8 O3 C15 117.7(3)
C17 O4 C32 118.0(3)
C18 O5 C33 117.3(3)
C22 O6 C23 118.2(3)
C30 Ru1 C29 38.26(16)
C30 Ru1 C31 38.06(16)
C29 Ru1 C31 63.76(16)
C30 Ru1 C20 112.44(15)
C29 Ru1 C20 105.55(16)
C31 Ru1 C20 145.08(16)
C30 Ru1 C28 63.37(17)
C29 Ru1 C28 37.70(17)
C31 Ru1 C28 63.32(15)
C20 Ru1 C28 129.57(15)
C30 Ru1 C27 63.42(15)
C29 Ru1 C27 63.08(16)
C31 Ru1 C27 38.12(15)
C20 Ru1 C27 166.86(15)
C28 Ru1 C27 37.34(16)
C30 Ru1 C19 105.02(15)
C29 Ru1 C19 123.65(17)
C31 Ru1 C19 118.11(15)
C20 Ru1 C19 37.61(14)
C28 Ru1 C19 160.64(17)
C27 Ru1 C19 153.72(15)
C30 Ru1 C21 139.16(15)
C29 Ru1 C21 110.34(16)
C31 Ru1 C21 173.05(15)
C20 Ru1 C21 38.00(15)
C28 Ru1 C21 109.83(16)
C27 Ru1 C21 136.85(16)
C19 Ru1 C21 67.87(15)
C30 Ru1 C17 150.14(15)
C29 Ru1 C17 167.86(16)
C31 Ru1 C17 118.20(15)
C20 Ru1 C17 79.53(15)
C28 Ru1 C17 130.91(18)
C27 Ru1 C17 110.33(15)
C19 Ru1 C17 67.05(15)
C21 Ru1 C17 66.72(14)
C30 Ru1 C18 120.81(14)
C29 Ru1 C18 155.32(16)
C31 Ru1 C18 108.31(14)
C20 Ru1 C18 66.69(14)
C28 Ru1 C18 162.24(16)
C27 Ru1 C18 126.41(14)
C19 Ru1 C18 36.78(15)
C21 Ru1 C18 78.58(14)
C17 Ru1 C18 36.82(14)
C30 Ru1 C22 172.89(14)
C29 Ru1 C22 134.65(15)
C31 Ru1 C22 145.34(15)
C20 Ru1 C22 66.69(14)
C28 Ru1 C22 111.32(16)
C27 Ru1 C22 115.72(15)
C19 Ru1 C22 78.68(15)
C21 Ru1 C22 36.32(14)
C17 Ru1 C22 36.87(12)
C18 Ru1 C22 65.77(13)
C4 Ru2 C5 38.1(2)
C4 Ru2 C1 62.9(2)
C5 Ru2 C1 37.7(2)
C4 Ru2 C3 38.0(2)
C5 Ru2 C3 63.1(2)
C1 Ru2 C3 62.0(2)
C4 Ru2 C2 62.7(2)
C5 Ru2 C2 62.82(17)
C1 Ru2 C2 37.2(2)
C3 Ru2 C2 36.7(2)
C4 Ru2 C6 105.56(19)
C5 Ru2 C6 116.05(17)
C1 Ru2 C6 150.3(2)
C3 Ru2 C6 126.9(2)
C2 Ru2 C6 163.45(19)
C4 Ru2 C9 122.0(2)
C5 Ru2 C9 106.63(15)
C1 Ru2 C9 122.81(19)
C3 Ru2 C9 158.2(2)
C2 Ru2 C9 158.26(19)
C6 Ru2 C9 37.39(15)
C4 Ru2 C7 111.76(19)
C5 Ru2 C7 142.60(19)
C1 Ru2 C7 170.02(19)
C3 Ru2 C7 108.37(18)
C2 Ru2 C7 133.31(19)
C6 Ru2 C7 37.16(15)
C9 Ru2 C7 67.08(15)
C4 Ru2 C11 152.6(2)
C5 Ru2 C11 119.55(18)
C1 Ru2 C11 110.15(17)
C3 Ru2 C11 165.0(2)
C2 Ru2 C11 129.37(19)
C6 Ru2 C11 66.54(15)
C9 Ru2 C11 36.68(15)
C7 Ru2 C11 78.51(14)
C4 Ru2 C10 170.6(2)
C5 Ru2 C10 147.1(2)
C1 Ru2 C10 116.84(16)
C3 Ru2 C10 132.8(2)
C2 Ru2 C10 110.94(17)
C6 Ru2 C10 79.09(14)
C9 Ru2 C10 66.65(15)
C7 Ru2 C10 66.91(14)
C11 Ru2 C10 36.76(15)
C4 Ru2 C8 137.2(2)
C5 Ru2 C8 174.51(16)
C1 Ru2 C8 141.50(19)
C3 Ru2 C8 111.41(18)
C2 Ru2 C8 113.42(16)
C6 Ru2 C8 66.26(14)
C9 Ru2 C8 78.27(14)
C7 Ru2 C8 36.69(14)
C11 Ru2 C8 65.86(14)
C10 Ru2 C8 36.94(13)
O13 S4 O14 118.3(2)
O13 S4 F4 105.4(2)
O14 S4 F4 103.9(2)
O13 S4 N1 109.3(2)
O14 S4 N1 114.9(2)
F4 S4 N1 103.2(2)
O7 S1 O8 119.5(2)
O7 S1 N2 108.81(19)
O8 S1 N2 115.7(2)
O7 S1 F1 104.1(2)
O8 S1 F1 103.5(2)
N2 S1 F1 102.78(18)
O11 S3 O12 119.1(2)
O11 S3 N1 116.0(2)
O12 S3 N1 108.0(2)
O11 S3 F3 104.45(19)
O12 S3 F3 104.1(2)
N1 S3 F3 103.2(2)
O10 S2 O9 118.58(18)
O10 S2 N2 108.72(18)
O9 S2 N2 115.90(19)
O10 S2 F2 104.67(18)
O9 S2 F2 103.49(16)
N2 S2 F2 103.54(18)

loop_
_geom_bond_atom_site_label_1
_geom_bond_atom_site_label_2
_geom_bond_distance
O7 S1 1.409(3)
O8 S1 1.415(3)
O9 S2 1.425(3)
O10 S2 1.419(3)
O11 S3 1.412(3)
O12 S3 1.426(3)
O13 S4 1.410(3)
O14 S4 1.428(3)
F1 S1 1.582(3)
F2 S2 1.575(3)
F3 S3 1.568(3)
F4 S4 1.566(4)
C1 C2 1.391(8)
C1 C5 1.397(7)
C1 Ru2 2.170(4)
C1 H1 1.0000
C2 C3 1.377(8)
C2 Ru2 2.189(4)
C2 H2 1.0000
C3 C4 1.414(9)
C3 Ru2 2.188(5)
C3 H3 1.0000
C4 C5 1.407(8)
C4 Ru2 2.155(5)
C4 H4 1.0000
C5 Ru2 2.159(4)
C5 H5 1.0000
C6 C7 1.407(6)
C6 C9 1.415(6)
C6 Ru2 2.199(4)
C6 H6 1.0000
C7 C8 1.412(6)
C7 Ru2 2.216(4)
C7 H7 1.0000
C8 O3 1.357(5)
C8 C10 1.435(5)
C8 Ru2 2.269(4)
C9 C11 1.407(6)
C9 Ru2 2.214(4)
C9 H9 1.0000
C10 O2 1.351(5)
C10 C11 1.424(6)
C10 Ru2 2.259(4)
C11 O1 1.352(5)
C11 Ru2 2.256(4)
C12 O2 1.448(4)
C12 C13 1.487(6)
C12 H12A 0.9900
C12 H12B 0.9900
C13 H13A 0.9800
C13 H13B 0.9800
C13 H13C 0.9800
C15 O3 1.447(4)
C15 C16 1.512(6)
C15 H15A 0.9900
C15 H15B 0.9900
C16 H16A 0.9800
C16 H16B 0.9800
C16 H16C 0.9800
C17 O4 1.355(5)
C17 C18 1.435(6)
C17 C22 1.438(5)
C17 Ru1 2.267(4)
C18 O5 1.348(4)
C18 C19 1.417(6)
C18 Ru1 2.276(4)
C19 C20 1.417(5)
C19 Ru1 2.211(4)
C19 H19 1.0000
C20 C21 1.434(6)
C20 Ru1 2.184(4)
C20 H20 1.0000
C21 C22 1.404(5)
C21 Ru1 2.220(4)
C21 H21 1.0000
C22 O6 1.347(5)
C22 Ru1 2.280(4)
C23 O6 1.452(4)
C23 C24 1.507(6)
C23 H23A 0.9900
C23 H23B 0.9900
C24 H24A 0.9800
C24 H24B 0.9800
C24 H24C 0.9800
C26 C32 1.501(6)
C26 H26A 0.9800
C26 H26B 0.9800
C26 H26C 0.9800
C27 C28 1.406(6)
C27 C31 1.430(6)
C27 Ru1 2.200(4)
C27 H27 1.0000
C28 C29 1.411(6)
C28 Ru1 2.194(5)
C28 H28 1.0000
C29 C30 1.424(6)
C29 Ru1 2.173(5)
C29 H29 1.0000
C30 C31 1.418(6)
C30 Ru1 2.171(4)
C30 H30 1.0000
C31 Ru1 2.178(4)
C31 H31 1.0000
C32 O4 1.454(4)
C32 H32A 0.9900
C32 H32B 0.9900
C33 O5 1.452(4)
C33 C34 1.497(6)
C33 H33A 0.9900
C33 H33B 0.9900
C34 H34A 0.9800
C34 H34B 0.9800
C34 H34C 0.9800
C35 O1 1.429(5)
C35 C36 1.485(6)
C35 H35A 0.9900
C35 H35B 0.9900
C36 H36A 0.9800
C36 H36B 0.9800
C36 H36C 0.9800
N1 S3 1.550(4)
N1 S4 1.570(4)
N2 S2 1.559(4)
N2 S1 1.574(4)
